data_1504470
loop_
_publ_author_name
'Cui, Sun-Liang'
'Wang, Jing'
'Wang, Yan-Guang'

_publ_section_title
;
 Facile access to pyrazolines via domino reaction of the Huisgen
 zwitterions with aziridines.
;
_journal_issue 1
_journal_name_full 'Organic letters'
_journal_page_first 13
_journal_page_last 16
_journal_paper_doi 10.1021/ol7022888
_journal_volume 10
_journal_year 2008
_chemical_formula_moiety 'C25 H24 Cl N3 O4 '
_chemical_formula_sum 'C25 H24 Cl N3 O4'
_chemical_formula_weight 465.94
_space_group_IT_number 14
_symmetry_cell_setting monoclinic
_symmetry_Int_Tables_number 14
_symmetry_space_group_name_Hall '-P 2ybc'
_symmetry_space_group_name_H-M 'P 1 21/c 1'
_cell_angle_alpha 90.0000
_cell_angle_beta 114.9040(11)
_cell_angle_gamma 90.0000
_cell_formula_units_Z 4
_cell_length_a 13.3036(7)
_cell_length_b 16.2479(8)
_cell_length_c 12.1618(6)
_cell_measurement_reflns_used 18633
_cell_measurement_temperature 296(1)
_cell_measurement_theta_max 27.4
_cell_measurement_theta_min 3.0
_cell_volume 2384.4(2)
_computing_cell_refinement PROCESS-AUTO
_computing_data_collection PROCESS-AUTO
_computing_data_reduction CrystalStructure
_computing_publication_material 'CrystalStructure 3.7.0'
_computing_structure_refinement CRYSTALS
_computing_structure_solution SIR97
_diffrn_detector_area_resol_mean 10.00
_diffrn_measured_fraction_theta_full 0.998
_diffrn_measured_fraction_theta_max 0.998
_diffrn_measurement_device_type 'Rigaku RAXIS-RAPID'
_diffrn_measurement_method \w
_diffrn_radiation_type 'Mo K\a'
_diffrn_radiation_wavelength 0.71075
_diffrn_reflns_av_R_equivalents 0.042
_diffrn_reflns_limit_h_max 17
_diffrn_reflns_limit_h_min -17
_diffrn_reflns_limit_k_max 21
_diffrn_reflns_limit_k_min -21
_diffrn_reflns_limit_l_max 15
_diffrn_reflns_limit_l_min -15
_diffrn_reflns_number 37841
_diffrn_reflns_theta_full 27.46
_diffrn_reflns_theta_max 27.46
_exptl_absorpt_coefficient_mu 0.196
_exptl_absorpt_correction_T_max 0.967
_exptl_absorpt_correction_T_min 0.917
_exptl_absorpt_correction_type multi-scan
_exptl_absorpt_process_details
;
    Higashi, T. (1995). Program for Absorption Correction.
    Rigaku Corporation, Tokyo, Japan.
;
_exptl_crystal_colour yellow
_exptl_crystal_density_diffrn 1.298
_exptl_crystal_density_method 'not measured'
_exptl_crystal_description prism
_exptl_crystal_F_000 976.00
_exptl_crystal_size_max 0.39
_exptl_crystal_size_mid 0.21
_exptl_crystal_size_min 0.17
_refine_diff_density_max 0.74
_refine_diff_density_min -0.59
_refine_ls_extinction_coef 453(57)
_refine_ls_extinction_method 'Larson (1970) Crystallographic Computing eq. 22'
_refine_ls_goodness_of_fit_ref 1.002
_refine_ls_hydrogen_treatment constr
_refine_ls_number_parameters 308
_refine_ls_number_reflns 5437
_refine_ls_R_factor_gt 0.0585
_refine_ls_shift/su_max 0.0015
_refine_ls_structure_factor_coef Fsqd
_refine_ls_weighting_details 'w = 1/[0.0011Fo^2^ + 1.0000\s(Fo^2^)]/(4Fo^2^)'
_refine_ls_weighting_scheme calc
_refine_ls_wR_factor_ref 0.1680
_reflns_number_gt 1876
_reflns_number_total 5437
_reflns_threshold_expression F^2^>2.0\s(F^2^)
_cod_data_source_file ol7022888-file004.cif
_cod_data_source_block '_csl-070625'
_cod_original_formula_sum 'C25 H24 Cl N3 O4 '
_cod_database_code 1504470

loop_
_symmetry_equiv_pos_site_id
_symmetry_equiv_pos_as_xyz
1 +X,+Y,+Z
2 -X,1/2+Y,1/2-Z
3 -X,-Y,-Z
4 +X,1/2-Y,1/2+Z

loop_
_atom_site_label
_atom_site_type_symbol
_atom_site_fract_x
_atom_site_fract_y
_atom_site_fract_z
_atom_site_U_iso_or_equiv
_atom_site_adp_type
_atom_site_occupancy
_atom_site_symmetry_multiplicity
_atom_site_calc_flag
_atom_site_refinement_flags
Cl1 Cl 0.21048(10) 0.15776(6) 0.78513(11) 0.1350(4) Uani 1.00 1 d .
O1 O -0.01817(18) 0.02858(13) 0.36274(17) 0.0930(7) Uani 1.00 1 d .
O2 O 0.12105(16) 0.09665(12) 0.34374(16) 0.0867(7) Uani 1.00 1 d .
O3 O 0.5234(2) 0.21055(14) 0.44989(19) 0.1078(8) Uani 1.00 1 d .
O4 O 0.3651(2) 0.15293(13) 0.31576(18) 0.1015(8) Uani 1.00 1 d .
N1 N 0.2578(2) 0.06157(13) 0.5561(2) 0.0736(7) Uani 1.00 1 d .
N2 N 0.1497(2) 0.03640(13) 0.51927(19) 0.0784(8) Uani 1.00 1 d .
N3 N 0.4223(2) 0.11888(13) 0.5071(2) 0.0776(8) Uani 1.00 1 d .
C1 C 0.2988(2) 0.0132(2) 0.7619(2) 0.0778(10) Uani 1.00 1 d .
C2 C 0.2471(2) 0.0571(2) 0.8225(2) 0.0906(11) Uani 1.00 1 d .
C3 C 0.2241(3) 0.0201(3) 0.9119(3) 0.1173(15) Uani 1.00 1 d .
C4 C 0.2533(5) -0.0594(4) 0.9423(4) 0.152(2) Uani 1.00 1 d .
C5 C 0.3002(5) -0.1044(3) 0.8853(5) 0.162(2) Uani 1.00 1 d .
C6 C 0.3227(3) -0.0675(2) 0.7932(3) 0.1285(16) Uani 1.00 1 d .
C7 C 0.3275(2) 0.05183(17) 0.6676(2) 0.0698(9) Uani 1.00 1 d .
C8 C 0.4404(2) 0.07791(17) 0.7024(2) 0.0750(9) Uani 1.00 1 d .
C9 C 0.4864(2) 0.10992(16) 0.6325(2) 0.0704(9) Uani 1.00 1 d .
C10 C 0.6055(2) 0.13320(17) 0.6830(2) 0.0677(9) Uani 1.00 1 d .
C11 C 0.6493(2) 0.18402(16) 0.7808(2) 0.0687(9) Uani 1.00 1 d .
C12 C 0.7632(2) 0.20637(17) 0.8323(2) 0.0687(9) Uani 1.00 1 d .
C13 C 0.8087(2) 0.26093(19) 0.9307(2) 0.0849(10) Uani 1.00 1 d .
C14 C 0.9182(2) 0.2820(2) 0.9750(2) 0.1019(13) Uani 1.00 1 d .
C15 C 0.9861(3) 0.2490(2) 0.9263(3) 0.1074(14) Uani 1.00 1 d .
C16 C 0.9454(2) 0.1963(2) 0.8327(3) 0.0970(13) Uani 1.00 1 d .
C17 C 0.8323(2) 0.17342(19) 0.7819(2) 0.0760(10) Uani 1.00 1 d .
C18 C 0.7861(2) 0.1194(2) 0.6833(3) 0.0878(12) Uani 1.00 1 d .
C19 C 0.6767(2) 0.09988(19) 0.6344(2) 0.0861(11) Uani 1.00 1 d .
C20 C 0.0762(2) 0.05210(18) 0.4044(2) 0.0741(10) Uani 1.00 1 d .
C21 C 0.0486(3) 0.1196(2) 0.2188(2) 0.1011(12) Uani 1.00 1 d .
C22 C 0.0596(3) 0.0599(2) 0.1355(2) 0.1284(16) Uani 1.00 1 d .
C23 C 0.4468(2) 0.1652(2) 0.4275(2) 0.0827(11) Uani 1.00 1 d .
C24 C 0.3787(4) 0.2014(2) 0.2200(3) 0.1295(17) Uani 1.00 1 d .
C25a C 0.4341(7) 0.1421(4) 0.1698(7) 0.140(3) Uani 0.50 1 d P
C25b C 0.2791(6) 0.1905(6) 0.1035(5) 0.206(5) Uani 0.50 1 d P
H3 H 0.1887 0.0497 0.9508 0.141 Uiso 1.00 1 c R
H4 H 0.2403 -0.0831 1.0047 0.182 Uiso 1.00 1 c R
H5 H 0.3178 -0.1593 0.9059 0.194 Uiso 1.00 1 c R
H6 H 0.3548 -0.0990 0.7526 0.154 Uiso 1.00 1 c R
H8 H 0.4877 0.0717 0.7840 0.090 Uiso 1.00 1 c R
H11 H 0.6036 0.2046 0.8148 0.082 Uiso 1.00 1 c R
H13 H 0.7643 0.2827 0.9657 0.102 Uiso 1.00 1 c R
H14 H 0.9474 0.3191 1.0390 0.122 Uiso 1.00 1 c R
H15 H 1.0607 0.2634 0.9586 0.129 Uiso 1.00 1 c R
H16 H 0.9922 0.1745 0.8009 0.116 Uiso 1.00 1 c R
H18 H 0.8315 0.0963 0.6506 0.105 Uiso 1.00 1 c R
H19 H 0.6482 0.0644 0.5684 0.103 Uiso 1.00 1 c R
H201 H 0.1293 0.0111 0.5686 0.094 Uiso 1.00 1 c R
H211 H -0.0277 0.1206 0.2088 0.121 Uiso 1.00 1 c R
H212 H 0.0692 0.1737 0.2016 0.121 Uiso 1.00 1 c R
H221 H 0.1351 0.0588 0.1453 0.154 Uiso 1.00 1 c R
H222 H 0.0120 0.0753 0.0537 0.154 Uiso 1.00 1 c R
H223 H 0.0391 0.0064 0.1524 0.154 Uiso 1.00 1 c R
H251 H 0.4793 0.1049 0.2325 0.168 Uiso 0.50 1 c R
H252 H 0.4797 0.1716 0.1396 0.168 Uiso 0.50 1 c R
H253 H 0.3789 0.1114 0.1049 0.168 Uiso 0.50 1 c R
H261 H 0.2999 0.1951 0.0372 0.248 Uiso 0.50 1 c R
H262 H 0.2255 0.2322 0.0962 0.248 Uiso 0.50 1 c R
H263 H 0.2475 0.1371 0.1020 0.248 Uiso 0.50 1 c R
H301 H 0.3608 0.0922 0.4770 0.093 Uiso 1.00 1 c R

loop_
_atom_site_aniso_label
_atom_site_aniso_U_11
_atom_site_aniso_U_22
_atom_site_aniso_U_33
_atom_site_aniso_U_12
_atom_site_aniso_U_13
_atom_site_aniso_U_23
Cl1 0.1479(10) 0.1355(9) 0.1714(10) 0.0394(7) 0.1159(8) 0.0437(7)
O1 0.0733(15) 0.1240(18) 0.0708(12) -0.0275(12) 0.0197(11) 0.0025(10)
O2 0.0778(13) 0.1160(16) 0.0638(11) -0.0133(11) 0.0273(10) 0.0080(11)
O3 0.0977(17) 0.1174(19) 0.0980(15) -0.0340(14) 0.0312(13) 0.0184(13)
O4 0.1099(17) 0.1148(17) 0.0765(13) -0.0223(13) 0.0359(13) 0.0012(12)
N1 0.0673(16) 0.0844(16) 0.0681(14) -0.0126(12) 0.0276(12) -0.0013(12)
N2 0.0687(16) 0.1015(18) 0.0602(13) -0.0218(13) 0.0226(11) 0.0041(12)
N3 0.0809(17) 0.0796(16) 0.0718(14) -0.0199(12) 0.0317(13) -0.0030(12)
C1 0.076(2) 0.075(2) 0.0695(18) -0.0176(16) 0.0171(16) 0.0132(15)
C2 0.074(2) 0.117(2) 0.0734(19) -0.0262(19) 0.0241(16) 0.0238(19)
C3 0.102(2) 0.165(4) 0.079(2) -0.041(2) 0.034(2) 0.021(2)
C4 0.160(5) 0.176(5) 0.084(3) -0.077(4) 0.016(2) 0.044(3)
C5 0.210(6) 0.113(4) 0.135(4) -0.044(3) 0.047(4) 0.047(3)
C6 0.166(4) 0.083(2) 0.125(3) -0.014(2) 0.050(2) 0.021(2)
C7 0.074(2) 0.0687(18) 0.0640(17) -0.0084(14) 0.0266(15) 0.0012(13)
C8 0.071(2) 0.086(2) 0.0637(16) -0.0078(15) 0.0235(15) 0.0089(14)
C9 0.0705(19) 0.0620(17) 0.0736(18) -0.0034(14) 0.0254(15) -0.0016(14)
C10 0.0656(18) 0.0652(18) 0.0742(17) 0.0033(14) 0.0312(15) 0.0050(14)
C11 0.0665(19) 0.0712(18) 0.0712(17) 0.0022(14) 0.0317(14) 0.0044(14)
C12 0.0624(18) 0.0689(18) 0.0722(17) -0.0020(14) 0.0260(15) 0.0135(14)
C13 0.076(2) 0.095(2) 0.0800(19) -0.0101(17) 0.0290(16) 0.0041(17)
C14 0.077(2) 0.119(2) 0.089(2) -0.023(2) 0.015(2) 0.0128(19)
C15 0.061(2) 0.136(3) 0.113(2) -0.013(2) 0.025(2) 0.036(2)
C16 0.068(2) 0.116(2) 0.110(2) 0.007(2) 0.0416(19) 0.035(2)
C17 0.064(2) 0.078(2) 0.089(2) 0.0101(16) 0.0344(17) 0.0230(16)
C18 0.076(2) 0.092(2) 0.110(2) 0.0192(18) 0.0541(19) 0.016(2)
C19 0.093(2) 0.078(2) 0.092(2) 0.0079(18) 0.0447(19) -0.0047(16)
C20 0.075(2) 0.083(2) 0.0662(18) -0.0159(17) 0.0318(17) -0.0038(15)
C21 0.109(2) 0.122(2) 0.0692(19) -0.005(2) 0.0339(18) 0.0116(19)
C22 0.168(4) 0.134(3) 0.073(2) 0.006(2) 0.040(2) -0.001(2)
C23 0.086(2) 0.086(2) 0.076(2) -0.0060(18) 0.0347(18) 0.0018(17)
C24 0.155(3) 0.157(4) 0.099(2) 0.014(3) 0.076(2) 0.039(2)
C25a 0.174(9) 0.141(7) 0.128(6) 0.002(6) 0.087(6) -0.020(5)
C25b 0.327(16) 0.178(10) 0.111(7) -0.067(10) 0.089(9) 0.018(6)

loop_
_atom_type_symbol
_atom_type_description
_atom_type_scat_dispersion_real
_atom_type_scat_dispersion_imag
_atom_type_scat_source
C C 0.003 0.002
;
International Tables for Crystallography
(1992, Vol. C, Tables 4.2.6.8 and 6.1.1.4)
;
H H 0.000 0.000
;
International Tables for Crystallography
(1992, Vol. C, Table 6.1.1.4)
;
Cl Cl 0.148 0.159
;
International Tables for Crystallography
(1992, Vol. C, Tables 4.2.6.8 and 6.1.1.4)
;
N N 0.006 0.003
;
International Tables for Crystallography
(1992, Vol. C, Tables 4.2.6.8 and 6.1.1.4)
;
O O 0.011 0.006
;
International Tables for Crystallography
(1992, Vol. C, Tables 4.2.6.8 and 6.1.1.4)
;

loop_
_geom_angle_atom_site_label_1
_geom_angle_atom_site_label_2
_geom_angle_atom_site_label_3
_geom_angle
C20 O2 C21 117.2(2)
C23 O4 C24 113.6(2)
N2 N1 C7 119.7(2)
N1 N2 C20 118.9(2)
C9 N3 C23 127.4(2)
C2 C1 C6 116.9(3)
C2 C1 C7 122.2(2)
C6 C1 C7 120.9(3)
Cl1 C2 C1 119.7(2)
Cl1 C2 C3 119.4(3)
C1 C2 C3 120.9(3)
C2 C3 C4 119.7(4)
C3 C4 C5 121.7(5)
C4 C5 C6 118.9(5)
C1 C6 C5 121.8(4)
N1 C7 C1 123.8(2)
N1 C7 C8 118.0(3)
C1 C7 C8 118.1(2)
C7 C8 C9 128.6(2)
N3 C9 C8 119.8(2)
N3 C9 C10 118.4(2)
C8 C9 C10 121.8(2)
C9 C10 C11 120.3(3)
C9 C10 C19 120.9(2)
C11 C10 C19 118.7(2)
C10 C11 C12 121.7(3)
C11 C12 C13 122.3(3)
C11 C12 C17 118.7(2)
C13 C12 C17 119.0(2)
C12 C13 C14 119.9(3)
C13 C14 C15 121.0(3)
C14 C15 C16 120.6(3)
C15 C16 C17 120.8(4)
C12 C17 C16 118.6(2)
C12 C17 C18 118.6(2)
C16 C17 C18 122.7(3)
C17 C18 C19 121.6(3)
C10 C19 C18 120.6(2)
O1 C20 O2 124.6(2)
O1 C20 N2 123.3(3)
O2 C20 N2 112.1(2)
O2 C21 C22 109.8(2)
O3 C23 O4 124.7(3)
O3 C23 N3 127.8(2)
O4 C23 N3 107.5(2)
O4 C24 C25a 102.9(4)
O4 C24 C25b 109.3(5)
C25a C24 C25b 85.9(5)
N1 N2 H201 120.6
C20 N2 H201 120.6
C9 N3 H301 116.3
C23 N3 H301 116.3
C2 C3 H3 120.2
C4 C3 H3 120.2
C3 C4 H4 119.2
C5 C4 H4 119.2
C4 C5 H5 120.5
C6 C5 H5 120.5
C1 C6 H6 119.1
C5 C6 H6 119.1
C7 C8 H8 115.7
C9 C8 H8 115.7
C10 C11 H11 119.2
C12 C11 H11 119.2
C12 C13 H13 120.0
C14 C13 H13 120.0
C13 C14 H14 119.5
C15 C14 H14 119.5
C14 C15 H15 119.7
C16 C15 H15 119.7
C15 C16 H16 119.6
C17 C16 H16 119.6
C17 C18 H18 119.2
C19 C18 H18 119.2
C10 C19 H19 119.7
C18 C19 H19 119.7
O2 C21 H211 109.4
O2 C21 H212 109.4
C22 C21 H211 109.4
C22 C21 H212 109.4
H211 C21 H212 109.5
C21 C22 H221 109.5
C21 C22 H222 109.5
C21 C22 H223 109.5
H221 C22 H222 109.5
H221 C22 H223 109.5
H222 C22 H223 109.5
C24 C25a H251 109.5
C24 C25a H252 109.5
C24 C25a H253 109.5
H251 C25a H252 109.5
H251 C25a H253 109.5
H252 C25a H253 109.5
C24 C25b H261 109.5
C24 C25b H262 109.5
C24 C25b H263 109.5
H261 C25b H262 109.5
H261 C25b H263 109.5
H262 C25b H263 109.5

loop_
_geom_bond_atom_site_label_1
_geom_bond_atom_site_label_2
_geom_bond_distance
Cl1 C2 1.712(3)
O1 C20 1.201(4)
O2 C20 1.340(4)
O2 C21 1.464(3)
O3 C23 1.193(4)
O4 C23 1.351(3)
O4 C24 1.479(5)
N1 N2 1.376(3)
N1 C7 1.291(3)
N2 C20 1.350(3)
N3 C9 1.406(3)
N3 C23 1.369(4)
C1 C2 1.396(5)
C1 C6 1.366(5)
C1 C7 1.491(4)
C2 C3 1.384(6)
C3 C4 1.355(8)
C4 C5 1.330(10)
C5 C6 1.409(9)
C7 C8 1.443(4)
C8 C9 1.343(5)
C9 C10 1.488(4)
C10 C11 1.361(3)
C10 C19 1.418(5)
C11 C12 1.421(4)
C12 C13 1.405(3)
C12 C17 1.408(5)
C13 C14 1.367(4)
C14 C15 1.381(6)
C15 C16 1.343(5)
C16 C17 1.415(4)
C17 C18 1.402(4)
C18 C19 1.357(5)
C21 C22 1.454(5)
C24 C25a 1.491(11)
C24 C25b 1.488(7)
N2 H201 0.860
N3 H301 0.860
C3 H3 0.930
C4 H4 0.930
C5 H5 0.930
C6 H6 0.930
C8 H8 0.930
C11 H11 0.930
C13 H13 0.930
C14 H14 0.930
C15 H15 0.930
C16 H16 0.930
C18 H18 0.930
C19 H19 0.930
C21 H211 0.970
C21 H212 0.970
C22 H221 0.960
C22 H222 0.960
C22 H223 0.960
C25a H251 0.960
C25a H252 0.960
C25a H253 0.960
C25b H261 0.960
C25b H262 0.960
C25b H263 0.960

loop_
_geom_torsion_atom_site_label_1
_geom_torsion_atom_site_label_2
_geom_torsion_atom_site_label_3
_geom_torsion_atom_site_label_4
_geom_torsion
C20 O2 C21 C22 -94.7(3)
C21 O2 C20 O1 1.5(4)
C21 O2 C20 N2 -178.4(2)
C23 O4 C24 C25a 95.9(4)
C23 O4 C24 C25b -174.0(5)
C24 O4 C23 O3 0.2(5)
C24 O4 C23 N3 178.3(3)
N2 N1 C7 C1 0.8(4)
N2 N1 C7 C8 179.1(2)
C7 N1 N2 C20 175.5(2)
N1 N2 C20 O1 175.9(2)
N1 N2 C20 O2 -4.2(3)
C9 N3 C23 O3 -4.9(6)
C9 N3 C23 O4 177.2(2)
C23 N3 C9 C8 164.9(3)
C23 N3 C9 C10 -17.8(4)
C2 C1 C6 C5 -2.2(5)
C6 C1 C2 Cl1 -178.0(2)
C6 C1 C2 C3 1.4(4)
C2 C1 C7 N1 -81.8(3)
C2 C1 C7 C8 99.8(3)
C7 C1 C2 Cl1 2.3(3)
C7 C1 C2 C3 -178.3(2)
C6 C1 C7 N1 98.5(3)
C6 C1 C7 C8 -79.9(3)
C7 C1 C6 C5 177.5(3)
Cl1 C2 C3 C4 -179.7(3)
C1 C2 C3 C4 0.9(5)
C2 C3 C4 C5 -2.6(7)
C3 C4 C5 C6 1.8(8)
C4 C5 C6 C1 0.6(7)
N1 C7 C8 C9 -2.1(4)
C1 C7 C8 C9 176.3(3)
C7 C8 C9 N3 -2.2(4)
C7 C8 C9 C10 -179.5(2)
N3 C9 C10 C11 129.8(2)
N3 C9 C10 C19 -53.4(3)
C8 C9 C10 C11 -52.9(3)
C8 C9 C10 C19 123.9(3)
C9 C10 C11 C12 179.0(2)
C9 C10 C19 C18 -177.9(2)
C11 C10 C19 C18 -1.1(4)
C19 C10 C11 C12 2.1(4)
C10 C11 C12 C13 177.8(2)
C10 C11 C12 C17 -1.4(4)
C11 C12 C13 C14 -178.4(2)
C11 C12 C17 C16 179.5(2)
C11 C12 C17 C18 -0.5(4)
C13 C12 C17 C16 0.3(4)
C13 C12 C17 C18 -179.7(2)
C17 C12 C13 C14 0.8(4)
C12 C13 C14 C15 -1.5(5)
C13 C14 C15 C16 1.0(6)
C14 C15 C16 C17 0.0(5)
C15 C16 C17 C12 -0.7(5)
C15 C16 C17 C18 179.2(3)
C12 C17 C18 C19 1.5(4)
C16 C17 C18 C19 -178.4(3)
C17 C18 C19 C10 -0.8(5)
